data_2021819
loop_
_publ_author_name
'Yang, Dong-Dong'
'Lu, Li-Ping'
'Zhu, Miao-Li'

_publ_section_title
;
 Structural diversity, magnetic properties and luminescence of Ni^II^,
 Co^II^ and Zn^II^ coordination polymers derived from
 3,3'-[(5-carboxy-1,3-phenylene)bis(oxy)]dibenzoic acid and
 1,10-phenanthroline
;
_journal_coeditor_code KY3186
_journal_issue 12
_journal_name_full 'Acta Crystallographica Section C'
_journal_page_first
;
;
_journal_paper_doi 10.1107/S2053229619014451
_journal_volume 75
_journal_year 2019
_chemical_formula_iupac '[Co3 (C21 H11 O8)2 (C12 H8 N2)2 (H2 O)2], 2C2 H7 N, 4H2 O'
_chemical_formula_moiety 'C66 H42 N4 Co3 O18 [+ solvent = (C3 H7 N O),2( H2 O),(C2 H7 N)]'
_chemical_formula_sum 'C70 H64 Co3 N6 O22'
_chemical_formula_weight 1518.06
_chemical_name_systematic
;Poly[[di-\m-aqua-bis{\m~4~-3,3'-[(5-carboxylato-1,3-phenylene)bis(oxy)]dibenzoato-\k^5^<i>O</i>^1^:<i>O</i>^1'^,<i>O</i>^3^:<i>O</i>^5^:<i>O</i>^5'^}bis(1,10-phenanthroline-\k^2^<i>N</i>,<i>N</i>')tricobalt(II)]
diethylamine disolvate tetrahydrate]
;
_space_group_crystal_system monoclinic
_space_group_IT_number 15
_space_group_name_Hall '-C 2yc'
_space_group_name_H-M_alt 'C 1 2/c 1'
_atom_sites_solution_hydrogens mixed
_audit_creation_method SHELXL-2014/7
_cell_angle_alpha 90
_cell_angle_beta 132.6619(7)
_cell_angle_gamma 90
_cell_formula_units_Z 4
_cell_length_a 27.9723(8)
_cell_length_b 15.9725(5)
_cell_length_c 19.7372(10)
_cell_measurement_reflns_used 9979
_cell_measurement_temperature 297(2)
_cell_measurement_theta_max 26.03
_cell_measurement_theta_min 2.91
_cell_volume 6484.7(4)
_computing_cell_refinement
;
SHELXTL (Sheldrick, 2015a)
;
_computing_data_collection
;
APEX2 (Bruker, 2010)
;
_computing_data_reduction
;
SAINT (Bruker, 2010)
;
_computing_molecular_graphics
;
SHELXTL (Sheldrick, 2008) and DIAMOND (Brandenburg & Putz, 2005)
;
_computing_publication_material
;
SHELXTL (Sheldrick, 2008)
;
_computing_structure_refinement
;
SHELXL2014 (Sheldrick, 2015)
;
_computing_structure_solution
;
SHELXS97 (Sheldrick, 2008)
;
_diffrn_ambient_temperature 297(2)
_diffrn_measured_fraction_theta_full 0.995
_diffrn_measured_fraction_theta_max 0.993
_diffrn_measurement_device_type 'Bruker APEXII CCD'
_diffrn_measurement_method '\f and \w scans'
_diffrn_radiation_type MoK\a
_diffrn_radiation_wavelength 0.71073
_diffrn_reflns_av_R_equivalents 0.0340
_diffrn_reflns_av_unetI/netI 0.0301
_diffrn_reflns_limit_h_max 30
_diffrn_reflns_limit_h_min -34
_diffrn_reflns_limit_k_max 19
_diffrn_reflns_limit_k_min -19
_diffrn_reflns_limit_l_max 24
_diffrn_reflns_limit_l_min -24
_diffrn_reflns_number 26417
_diffrn_reflns_theta_full 25.242
_diffrn_reflns_theta_max 26.045
_diffrn_reflns_theta_min 2.911
_exptl_absorpt_coefficient_mu 0.846
_exptl_absorpt_correction_type multi-scan
_exptl_absorpt_process_details
;
(SADABS; Bruker, 2010)
;
_exptl_crystal_colour pink
_exptl_crystal_density_diffrn 1.555
_exptl_crystal_description block
_exptl_crystal_F_000 3132
_exptl_crystal_size_max 0.25
_exptl_crystal_size_mid 0.2
_exptl_crystal_size_min 0.2
_refine_diff_density_max 0.278
_refine_diff_density_min -0.716
_refine_ls_extinction_method none
_refine_ls_goodness_of_fit_ref 1.044
_refine_ls_hydrogen_treatment constr
_refine_ls_matrix_type full
_refine_ls_number_parameters 412
_refine_ls_number_reflns 6376
_refine_ls_number_restraints 0
_refine_ls_restrained_S_all 1.044
_refine_ls_R_factor_all 0.0500
_refine_ls_R_factor_gt 0.0372
_refine_ls_shift/su_max 0.001
_refine_ls_shift/su_mean 0.000
_refine_ls_structure_factor_coef Fsqd
_refine_ls_weighting_details 'w=1/[\s^2^(Fo^2^)+(0.0507P)^2^+5.0581P] where P=(Fo^2^+2Fc^2^)/3'
_refine_ls_weighting_scheme calc
_refine_ls_wR_factor_gt 0.0927
_refine_ls_wR_factor_ref 0.0984
_reflns_number_gt 5128
_reflns_number_total 6376
_reflns_threshold_expression 'I > 2\s(I)'
_cod_data_source_file ky3186sup1.cif
_cod_data_source_block II
_cod_original_sg_symbol_H-M 'C 2/c'
_cod_database_code 2021819
_shelx_space_group_comment
;
The symmetry employed for this shelxl refinement is uniquely defined
by the following loop, which should always be used as a source of
symmetry information in preference to the above space-group names.
They are only intended as comments.
;

loop_
_space_group_symop_operation_xyz
'x, y, z'
'-x, y, -z+1/2'
'x+1/2, y+1/2, z'
'-x+1/2, y+1/2, -z+1/2'
'-x, -y, -z'
'x, -y, z-1/2'
'-x+1/2, -y+1/2, -z'
'x+1/2, -y+1/2, z-1/2'

loop_
_atom_site_type_symbol
_atom_site_label
_atom_site_fract_x
_atom_site_fract_y
_atom_site_fract_z
_atom_site_U_iso_or_equiv
_atom_site_adp_type
_atom_site_calc_flag
_atom_site_occupancy
Co Co1 0.15359(2) 0.37499(2) 0.52014(2) 0.03100(10) Uani d 1
Co Co2 0.2500 0.2500 0.5000 0.04043(14) Uani d 1
O O1 0.24995(10) 0.37284(10) 0.47258(15) 0.0534(5) Uani d 1
O O2 0.17202(8) 0.44400(10) 0.45161(12) 0.0423(4) Uani d 1
O O3 0.31161(9) 0.27707(12) 0.63961(12) 0.0486(4) Uani d 1
O O4 0.24976(8) 0.36548(12) 0.63913(12) 0.0538(5) Uani d 1
O O5 0.13507(9) 0.30119(10) 0.58771(11) 0.0415(4) Uani d 1
O O6 0.14023(9) 0.17167(11) 0.55194(12) 0.0483(4) Uani d 1
O O7 0.38069(9) 0.58432(14) 0.47899(13) 0.0612(6) Uani d 1
O O8 0.19849(11) 0.73802(10) 0.39568(12) 0.0521(5) Uani d 1
O O9 0.15765(8) 0.26085(9) 0.46563(11) 0.0379(4) Uani d 1
H H9A 0.1499 0.2214 0.4842 0.057 Uiso d 1
H H9B 0.1316 0.2577 0.4102 0.057 Uiso d 1
N N1 0.14676(9) 0.48953(12) 0.56814(14) 0.0389(5) Uani d 1
N N2 0.05190(9) 0.40372(12) 0.41563(12) 0.0350(4) Uani d 1
C C1 0.32015(12) 0.58824(16) 0.45172(16) 0.0408(6) Uani d 1
C C2 0.28817(13) 0.66379(15) 0.43079(16) 0.0439(6) Uani d 1
H H2 0.3046 0.7132 0.4285 0.053 Uiso calc 1
C C3 0.23139(13) 0.66375(14) 0.41353(15) 0.0379(5) Uani d 1
C C4 0.20796(12) 0.59168(13) 0.42088(15) 0.0348(5) Uani d 1
H H4 0.1705 0.5933 0.4113 0.042 Uiso calc 1
C C5 0.24107(11) 0.51638(13) 0.44289(14) 0.0314(5) Uani d 1
C C6 0.29651(11) 0.51460(14) 0.45614(15) 0.0365(5) Uani d 1
H H6 0.3176 0.4642 0.4679 0.044 Uiso calc 1
C C7 0.21862(12) 0.43750(14) 0.45612(15) 0.0348(5) Uani d 1
C C8 0.39001(12) 0.61414(15) 0.42344(17) 0.0419(6) Uani d 1
C C9 0.34050(11) 0.62961(14) 0.33016(16) 0.0374(5) Uani d 1
H H9 0.2974 0.6216 0.3015 0.045 Uiso calc 1
C C10 0.35532(11) 0.65719(14) 0.27930(16) 0.0345(5) Uani d 1
C C11 0.41996(12) 0.66825(17) 0.32302(19) 0.0470(6) Uani d 1
H H11 0.4302 0.6878 0.2898 0.056 Uiso calc 1
C C12 0.46877(12) 0.6504(2) 0.4153(2) 0.0580(8) Uani d 1
H H12 0.5120 0.6561 0.4436 0.070 Uiso calc 1
C C13 0.45431(12) 0.62413(18) 0.4662(2) 0.0537(7) Uani d 1
H H13 0.4875 0.6132 0.5289 0.064 Uiso calc 1
C C14 0.30135(11) 0.32670(14) 0.67777(16) 0.0352(5) Uani d 1
C C15 0.17815(12) 0.78684(14) 0.32225(16) 0.0368(5) Uani d 1
C C16 0.16868(11) 0.75630(13) 0.24868(15) 0.0322(5) Uani d 1
H H16 0.1767 0.7002 0.2469 0.039 Uiso calc 1
C C17 0.14706(10) 0.80979(13) 0.17698(14) 0.0295(5) Uani d 1
C C18 0.13426(12) 0.89318(15) 0.17935(17) 0.0396(5) Uani d 1
H H18 0.1204 0.9293 0.1320 0.048 Uiso calc 1
C C19 0.14220(13) 0.92242(15) 0.25256(18) 0.0467(6) Uani d 1
H H19 0.1323 0.9778 0.2532 0.056 Uiso calc 1
C C20 0.16474(14) 0.86966(14) 0.32472(18) 0.0456(6) Uani d 1
H H20 0.1708 0.8897 0.3743 0.055 Uiso calc 1
C C21 0.14024(10) 0.22379(14) 0.59940(15) 0.0303(5) Uani d 1
C C22 0.19368(13) 0.53080(19) 0.6439(2) 0.0595(8) Uani d 1
H H22 0.2352 0.5077 0.6843 0.071 Uiso calc 1
C C23 0.18353(17) 0.6083(2) 0.6661(3) 0.0816(12) Uani d 1
H H23 0.2179 0.6356 0.7204 0.098 Uiso calc 1
C C24 0.12394(18) 0.6428(2) 0.6086(3) 0.0751(10) Uani d 1
H H24 0.1170 0.6945 0.6223 0.090 Uiso calc 1
C C25 0.07243(15) 0.60081(16) 0.5280(2) 0.0550(7) Uani d 1
C C26 0.08652(12) 0.52361(14) 0.51043(18) 0.0395(5) Uani d 1
C C27 0.03577(11) 0.47735(15) 0.42910(16) 0.0380(5) Uani d 1
C C30 -0.02866(14) 0.5078(2) 0.3686(2) 0.0564(7) Uani d 1
C C31 -0.07595(14) 0.4585(3) 0.2923(2) 0.0733(10) Uani d 1
H H31 -0.1189 0.4767 0.2503 0.088 Uiso calc 1
C C32 -0.06034(15) 0.3849(2) 0.2788(2) 0.0696(9) Uani d 1
H H32 -0.0921 0.3518 0.2280 0.084 Uiso calc 1
C C33 0.00441(13) 0.35900(18) 0.34234(18) 0.0500(6) Uani d 1
H H33 0.0149 0.3077 0.3329 0.060 Uiso calc 1
C C28 0.00672(18) 0.6301(2) 0.4646(3) 0.0733(10) Uani d 1
H H28 -0.0030 0.6812 0.4755 0.088 Uiso calc 1
C C29 -0.04139(17) 0.5856(2) 0.3897(3) 0.0762(10) Uani d 1
H H29 -0.0838 0.6057 0.3508 0.091 Uiso calc 1

loop_
_atom_site_aniso_label
_atom_site_aniso_U_11
_atom_site_aniso_U_22
_atom_site_aniso_U_33
_atom_site_aniso_U_12
_atom_site_aniso_U_13
_atom_site_aniso_U_23
Co1 0.03365(17) 0.02865(17) 0.03221(17) 0.00876(12) 0.02292(15) 0.00290(11)
Co2 0.0666(3) 0.0251(2) 0.0596(3) 0.0114(2) 0.0548(3) 0.0081(2)
O1 0.0825(14) 0.0252(9) 0.0904(15) 0.0140(9) 0.0737(13) 0.0140(9)
O2 0.0448(9) 0.0358(9) 0.0529(10) 0.0070(7) 0.0357(9) 0.0109(7)
O3 0.0505(10) 0.0533(11) 0.0506(11) 0.0163(9) 0.0377(9) 0.0043(8)
O4 0.0379(10) 0.0719(13) 0.0381(10) 0.0219(9) 0.0204(8) -0.0007(8)
O5 0.0604(11) 0.0338(9) 0.0431(9) 0.0158(8) 0.0402(9) 0.0103(7)
O6 0.0735(13) 0.0386(10) 0.0575(11) -0.0061(9) 0.0542(11) -0.0101(8)
O7 0.0390(10) 0.0810(15) 0.0518(11) 0.0082(10) 0.0260(9) 0.0312(10)
O8 0.0970(15) 0.0305(9) 0.0514(11) 0.0210(9) 0.0593(11) 0.0144(7)
O9 0.0530(10) 0.0331(8) 0.0425(9) 0.0042(7) 0.0384(9) 0.0010(7)
N1 0.0344(10) 0.0346(11) 0.0483(12) 0.0001(8) 0.0282(10) -0.0072(9)
N2 0.0366(10) 0.0366(10) 0.0317(10) 0.0030(8) 0.0232(9) 0.0051(8)
C1 0.0378(12) 0.0488(15) 0.0295(12) 0.0018(11) 0.0203(11) 0.0088(10)
C2 0.0580(16) 0.0347(13) 0.0347(13) -0.0056(12) 0.0298(12) 0.0056(10)
C3 0.0593(15) 0.0293(12) 0.0283(11) 0.0080(11) 0.0311(12) 0.0052(9)
C4 0.0487(13) 0.0311(12) 0.0306(11) 0.0081(10) 0.0293(11) 0.0042(9)
C5 0.0416(12) 0.0273(11) 0.0243(11) 0.0029(9) 0.0219(10) 0.0020(8)
C6 0.0426(13) 0.0346(12) 0.0293(11) 0.0090(10) 0.0232(11) 0.0087(9)
C7 0.0447(13) 0.0297(11) 0.0320(12) 0.0041(10) 0.0268(11) 0.0048(9)
C8 0.0367(12) 0.0373(13) 0.0445(14) -0.0004(10) 0.0246(12) 0.0048(10)
C9 0.0285(11) 0.0373(13) 0.0409(13) -0.0043(10) 0.0212(11) -0.0015(10)
C10 0.0332(11) 0.0305(11) 0.0418(13) -0.0073(9) 0.0261(11) -0.0101(9)
C11 0.0366(13) 0.0541(16) 0.0560(16) -0.0122(12) 0.0338(13) -0.0119(13)
C12 0.0272(13) 0.076(2) 0.0595(18) -0.0085(13) 0.0248(14) -0.0079(15)
C13 0.0306(13) 0.0619(18) 0.0466(15) -0.0002(12) 0.0174(12) 0.0022(13)
C14 0.0347(12) 0.0364(12) 0.0427(13) 0.0081(10) 0.0295(11) 0.0099(10)
C15 0.0510(14) 0.0265(11) 0.0367(12) 0.0034(10) 0.0313(12) 0.0052(9)
C16 0.0401(12) 0.0219(10) 0.0362(12) 0.0002(9) 0.0265(11) -0.0006(9)
C17 0.0269(10) 0.0314(11) 0.0282(11) -0.0016(9) 0.0179(9) 0.0004(8)
C18 0.0465(14) 0.0321(12) 0.0408(13) 0.0088(11) 0.0298(12) 0.0111(10)
C19 0.0651(17) 0.0255(12) 0.0562(16) 0.0111(11) 0.0437(15) 0.0066(11)
C20 0.0686(17) 0.0312(12) 0.0468(15) 0.0057(12) 0.0430(14) -0.0003(10)
C21 0.0239(10) 0.0359(12) 0.0300(11) 0.0010(9) 0.0179(9) -0.0016(9)
C22 0.0405(14) 0.0588(18) 0.072(2) -0.0091(13) 0.0354(15) -0.0262(15)
C23 0.065(2) 0.069(2) 0.107(3) -0.0261(18) 0.057(2) -0.053(2)
C24 0.080(2) 0.0437(17) 0.123(3) -0.0087(16) 0.077(2) -0.0312(18)
C25 0.0634(18) 0.0339(13) 0.088(2) 0.0063(13) 0.0595(18) -0.0030(14)
C26 0.0427(13) 0.0312(12) 0.0568(15) 0.0086(10) 0.0387(13) 0.0065(10)
C27 0.0352(12) 0.0394(13) 0.0409(13) 0.0102(10) 0.0263(11) 0.0109(10)
C30 0.0448(15) 0.0635(18) 0.0555(17) 0.0218(14) 0.0319(14) 0.0203(14)
C31 0.0375(15) 0.105(3) 0.0438(17) 0.0189(17) 0.0141(14) 0.0151(17)
C32 0.0443(16) 0.099(3) 0.0369(16) -0.0033(17) 0.0162(14) -0.0059(16)
C33 0.0478(15) 0.0587(17) 0.0382(14) -0.0047(13) 0.0270(13) -0.0043(12)
C28 0.077(2) 0.0478(18) 0.109(3) 0.0311(17) 0.068(2) 0.0149(18)
C29 0.0586(19) 0.076(2) 0.086(2) 0.0375(19) 0.046(2) 0.025(2)

loop_
_atom_type_symbol
_atom_type_description
_atom_type_scat_dispersion_real
_atom_type_scat_dispersion_imag
_atom_type_scat_source
C C 0.0033 0.0016 'International Tables Vol C Tables 4.2.6.8 and 6.1.1.4'
H H 0.0000 0.0000 'International Tables Vol C Tables 4.2.6.8 and 6.1.1.4'
N N 0.0061 0.0033 'International Tables Vol C Tables 4.2.6.8 and 6.1.1.4'
O O 0.0106 0.0060 'International Tables Vol C Tables 4.2.6.8 and 6.1.1.4'
Co Co 0.3494 0.9721 'International Tables Vol C Tables 4.2.6.8 and 6.1.1.4'

loop_
_geom_angle_atom_site_label_1
_geom_angle_atom_site_label_2
_geom_angle_atom_site_label_3
_geom_angle_site_symmetry_1
_geom_angle_site_symmetry_3
_geom_angle
O4 Co1 O2 . . 94.22(8)
O4 Co1 O5 . . 85.85(8)
O2 Co1 O5 . . 177.99(6)
O4 Co1 N1 . . 89.87(7)
O2 Co1 N1 . . 88.30(7)
O5 Co1 N1 . . 93.71(7)
O4 Co1 N2 . . 166.29(7)
O2 Co1 N2 . . 90.74(7)
O5 Co1 N2 . . 89.64(7)
N1 Co1 N2 . . 77.50(7)
O4 Co1 O9 . . 92.12(7)
O2 Co1 O9 . . 90.20(6)
O5 Co1 O9 . . 87.79(6)
N1 Co1 O9 . . 177.59(7)
N2 Co1 O9 . . 100.65(7)
O1 Co2 O1 7_556 . 180.0
O1 Co2 O3 7_556 . 89.86(8)
O1 Co2 O3 . . 90.14(8)
O1 Co2 O3 7_556 7_556 90.15(8)
O1 Co2 O3 . 7_556 89.86(8)
O3 Co2 O3 . 7_556 180.0
O1 Co2 O9 7_556 7_556 93.06(7)
O1 Co2 O9 . 7_556 86.95(7)
O3 Co2 O9 . 7_556 82.02(6)
O3 Co2 O9 7_556 7_556 97.97(6)
O1 Co2 O9 7_556 . 86.94(7)
O1 Co2 O9 . . 93.06(7)
O3 Co2 O9 . . 97.97(6)
O3 Co2 O9 7_556 . 82.03(6)
O9 Co2 O9 7_556 . 180.0
C7 O1 Co2 . . 137.87(17)
C7 O2 Co1 . . 128.40(15)
C14 O3 Co2 . . 127.37(15)
C14 O4 Co1 . . 144.35(17)
C21 O5 Co1 . . 128.93(14)
C8 O7 C1 . . 121.13(19)
C15 O8 C3 . . 118.51(18)
Co1 O9 Co2 . . 111.23(7)
Co1 O9 H9A . . 107.7
Co2 O9 H9A . . 114.2
Co1 O9 H9B . . 115.2
Co2 O9 H9B . . 101.9
H9A O9 H9B . . 106.6
C22 N1 C26 . . 118.0(2)
C22 N1 Co1 . . 127.96(17)
C26 N1 Co1 . . 114.04(16)
C33 N2 C27 . . 117.5(2)
C33 N2 Co1 . . 128.91(18)
C27 N2 Co1 . . 113.55(15)
C6 C1 C2 . . 121.3(2)
C6 C1 O7 . . 116.6(2)
C2 C1 O7 . . 121.7(2)
C3 C2 C1 . . 118.3(2)
C3 C2 H2 . . 120.8
C1 C2 H2 . . 120.8
C4 C3 C2 . . 121.6(2)
C4 C3 O8 . . 117.2(2)
C2 C3 O8 . . 121.0(2)
C3 C4 C5 . . 119.3(2)
C3 C4 H4 . . 120.4
C5 C4 H4 . . 120.4
C6 C5 C4 . . 119.8(2)
C6 C5 C7 . . 119.6(2)
C4 C5 C7 . . 120.5(2)
C1 C6 C5 . . 119.5(2)
C1 C6 H6 . . 120.2
C5 C6 H6 . . 120.2
O1 C7 O2 . . 127.1(2)
O1 C7 C5 . . 115.8(2)
O2 C7 C5 . . 117.1(2)
O7 C8 C9 . . 124.4(2)
O7 C8 C13 . . 115.1(2)
C9 C8 C13 . . 120.5(2)
C8 C9 C10 . . 119.8(2)
C8 C9 H9 . . 120.1
C10 C9 H9 . . 120.1
C11 C10 C9 . . 119.4(2)
C11 C10 C14 . 6_565 121.0(2)
C9 C10 C14 . 6_565 119.7(2)
C12 C11 C10 . . 120.1(2)
C12 C11 H11 . . 119.9
C10 C11 H11 . . 119.9
C11 C12 C13 . . 120.7(2)
C11 C12 H12 . . 119.7
C13 C12 H12 . . 119.7
C12 C13 C8 . . 119.5(3)
C12 C13 H13 . . 120.3
C8 C13 H13 . . 120.3
O4 C14 O3 . . 126.0(2)
O4 C14 C10 . 6_566 115.5(2)
O3 C14 C10 . 6_566 118.5(2)
C16 C15 O8 . . 123.6(2)
C16 C15 C20 . . 120.8(2)
O8 C15 C20 . . 115.5(2)
C15 C16 C17 . . 119.7(2)
C15 C16 H16 . . 120.2
C17 C16 H16 . . 120.2
C18 C17 C16 . . 119.9(2)
C18 C17 C21 . 6_565 121.18(19)
C16 C17 C21 . 6_565 118.87(19)
C19 C18 C17 . . 119.7(2)
C19 C18 H18 . . 120.1
C17 C18 H18 . . 120.1
C20 C19 C18 . . 120.4(2)
C20 C19 H19 . . 119.8
C18 C19 H19 . . 119.8
C15 C20 C19 . . 119.4(2)
C15 C20 H20 . . 120.3
C19 C20 H20 . . 120.3
O5 C21 O6 . . 125.4(2)
O5 C21 C17 . 6_566 117.33(19)
O6 C21 C17 . 6_566 117.3(2)
N1 C22 C23 . . 122.6(3)
N1 C22 H22 . . 118.7
C23 C22 H22 . . 118.7
C24 C23 C22 . . 119.6(3)
C24 C23 H23 . . 120.2
C22 C23 H23 . . 120.2
C23 C24 C25 . . 119.8(3)
C23 C24 H24 . . 120.1
C25 C24 H24 . . 120.1
C24 C25 C26 . . 117.1(3)
C24 C25 C28 . . 124.2(3)
C26 C25 C28 . . 118.6(3)
N1 C26 C25 . . 122.8(2)
N1 C26 C27 . . 117.3(2)
C25 C26 C27 . . 119.9(2)
N2 C27 C30 . . 122.6(2)
N2 C27 C26 . . 117.4(2)
C30 C27 C26 . . 119.9(2)
C31 C30 C27 . . 116.9(3)
C31 C30 C29 . . 124.4(3)
C27 C30 C29 . . 118.7(3)
C32 C31 C30 . . 120.8(3)
C32 C31 H31 . . 119.6
C30 C31 H31 . . 119.6
C31 C32 C33 . . 118.7(3)
C31 C32 H32 . . 120.7
C33 C32 H32 . . 120.7
N2 C33 C32 . . 123.4(3)
N2 C33 H33 . . 118.3
C32 C33 H33 . . 118.3
C29 C28 C25 . . 121.6(3)
C29 C28 H28 . . 119.2
C25 C28 H28 . . 119.2
C28 C29 C30 . . 121.3(3)
C28 C29 H29 . . 119.4
C30 C29 H29 . . 119.4

loop_
_geom_bond_atom_site_label_1
_geom_bond_atom_site_label_2
_geom_bond_site_symmetry_2
_geom_bond_distance
Co1 O4 . 2.0524(17)
Co1 O2 . 2.0629(16)
Co1 O5 . 2.0912(16)
Co1 N1 . 2.1276(19)
Co1 N2 . 2.1458(19)
Co1 O9 . 2.1587(15)
Co2 O1 7_556 2.0351(16)
Co2 O1 . 2.0351(16)
Co2 O3 . 2.0769(18)
Co2 O3 7_556 2.0769(18)
Co2 O9 7_556 2.1880(16)
Co2 O9 . 2.1880(16)
O1 C7 . 1.247(3)
O2 C7 . 1.249(3)
O3 C14 . 1.253(3)
O4 C14 . 1.247(3)
O5 C21 . 1.248(3)
O6 C21 . 1.253(3)
O7 C8 . 1.373(3)
O7 C1 . 1.388(3)
O8 C15 . 1.384(3)
O8 C3 . 1.393(3)
O9 H9A . 0.8284
O9 H9B . 0.8068
N1 C22 . 1.317(3)
N1 C26 . 1.353(3)
N2 C33 . 1.328(3)
N2 C27 . 1.349(3)
C1 C6 . 1.381(3)
C1 C2 . 1.388(4)
C2 C3 . 1.380(4)
C2 H2 . 0.9300
C3 C4 . 1.380(3)
C4 C5 . 1.396(3)
C4 H4 . 0.9300
C5 C6 . 1.387(3)
C5 C7 . 1.507(3)
C6 H6 . 0.9300
C8 C9 . 1.383(3)
C8 C13 . 1.384(3)
C9 C10 . 1.392(3)
C9 H9 . 0.9300
C10 C11 . 1.389(3)
C10 C14 6_565 1.504(3)
C11 C12 . 1.376(4)
C11 H11 . 0.9300
C12 C13 . 1.379(4)
C12 H12 . 0.9300
C13 H13 . 0.9300
C14 C10 6_566 1.504(3)
C15 C16 . 1.377(3)
C15 C20 . 1.385(3)
C16 C17 . 1.392(3)
C16 H16 . 0.9300
C17 C18 . 1.388(3)
C17 C21 6_565 1.508(3)
C18 C19 . 1.386(3)
C18 H18 . 0.9300
C19 C20 . 1.385(3)
C19 H19 . 0.9300
C20 H20 . 0.9300
C21 C17 6_566 1.508(3)
C22 C23 . 1.405(4)
C22 H22 . 0.9300
C23 C24 . 1.344(5)
C23 H23 . 0.9300
C24 C25 . 1.396(5)
C24 H24 . 0.9300
C25 C26 . 1.408(3)
C25 C28 . 1.430(4)
C26 C27 . 1.432(3)
C27 C30 . 1.412(3)
C30 C31 . 1.392(5)
C30 C29 . 1.429(5)
C31 C32 . 1.343(5)
C31 H31 . 0.9300
C32 C33 . 1.395(4)
C32 H32 . 0.9300
C33 H33 . 0.9300
C28 C29 . 1.345(5)
C28 H28 . 0.9300
C29 H29 . 0.9300

loop_
_geom_hbond_atom_site_label_D
_geom_hbond_atom_site_label_H
_geom_hbond_atom_site_label_A
_geom_hbond_site_symmetry_A
_geom_hbond_distance_DH
_geom_hbond_distance_HA
_geom_hbond_distance_DA
_geom_hbond_angle_DHA
_geom_hbond_publ_flag
C22 H22 O4 . 0.93 2.57 3.105(3) 116.8 y
O9 H9A O6 . 0.83 1.73 2.509(2) 156.6 y
C6 H6 O6 7_556 0.93 2.62 3.520(3) 162.3 y
C20 H20 Cg1 7_566 0.93 2.86 3.736(3) 156.0 y
C24 H24 Cg2 7_566 0.93 2.72 3.626(4) 165.0 y
Cg3 . Cg3 3_566 . . 3.468(3) . y

loop_
_geom_torsion_atom_site_label_1
_geom_torsion_atom_site_label_2
_geom_torsion_atom_site_label_3
_geom_torsion_atom_site_label_4
_geom_torsion_site_symmetry_1
_geom_torsion_site_symmetry_4
_geom_torsion
C8 O7 C1 C6 . . 128.1(3)
C8 O7 C1 C2 . . -58.7(3)
C6 C1 C2 C3 . . -0.5(3)
O7 C1 C2 C3 . . -173.4(2)
C1 C2 C3 C4 . . 3.0(3)
C1 C2 C3 O8 . . 177.5(2)
C15 O8 C3 C4 . . -127.4(2)
C15 O8 C3 C2 . . 58.0(3)
C2 C3 C4 C5 . . -2.4(3)
O8 C3 C4 C5 . . -177.09(19)
C3 C4 C5 C6 . . -0.7(3)
C3 C4 C5 C7 . . 176.88(19)
C2 C1 C6 C5 . . -2.5(3)
O7 C1 C6 C5 . . 170.7(2)
C4 C5 C6 C1 . . 3.1(3)
C7 C5 C6 C1 . . -174.5(2)
Co2 O1 C7 O2 . . 0.0(4)
Co2 O1 C7 C5 . . 178.20(18)
Co1 O2 C7 O1 . . 29.5(4)
Co1 O2 C7 C5 . . -148.67(15)
C6 C5 C7 O1 . . -4.8(3)
C4 C5 C7 O1 . . 177.7(2)
C6 C5 C7 O2 . . 173.7(2)
C4 C5 C7 O2 . . -3.9(3)
C1 O7 C8 C9 . . -17.5(4)
C1 O7 C8 C13 . . 165.9(2)
O7 C8 C9 C10 . . -177.8(2)
C13 C8 C9 C10 . . -1.4(4)
C8 C9 C10 C11 . . 0.5(3)
C8 C9 C10 C14 . 6_565 179.5(2)
C9 C10 C11 C12 . . 1.3(4)
C14 C10 C11 C12 6_565 . -177.7(2)
C10 C11 C12 C13 . . -2.2(4)
C11 C12 C13 C8 . . 1.3(5)
O7 C8 C13 C12 . . 177.3(3)
C9 C8 C13 C12 . . 0.6(4)
Co1 O4 C14 O3 . . 11.6(5)
Co1 O4 C14 C10 . 6_566 -168.8(2)
Co2 O3 C14 O4 . . 5.1(4)
Co2 O3 C14 C10 . 6_566 -174.49(15)
C3 O8 C15 C16 . . 22.2(4)
C3 O8 C15 C20 . . -160.5(2)
O8 C15 C16 C17 . . 178.9(2)
C20 C15 C16 C17 . . 1.8(4)
C15 C16 C17 C18 . . -1.0(3)
C15 C16 C17 C21 . 6_565 176.9(2)
C16 C17 C18 C19 . . -0.9(4)
C21 C17 C18 C19 6_565 . -178.8(2)
C17 C18 C19 C20 . . 2.0(4)
C16 C15 C20 C19 . . -0.7(4)
O8 C15 C20 C19 . . -178.1(3)
C18 C19 C20 C15 . . -1.2(4)
Co1 O5 C21 O6 . . -21.2(3)
Co1 O5 C21 C17 . 6_566 158.79(15)
C26 N1 C22 C23 . . -0.5(5)
Co1 N1 C22 C23 . . 177.0(3)
N1 C22 C23 C24 . . -0.1(6)
C22 C23 C24 C25 . . 1.1(6)
C23 C24 C25 C26 . . -1.3(5)
C23 C24 C25 C28 . . 176.8(4)
C22 N1 C26 C25 . . 0.3(4)
Co1 N1 C26 C25 . . -177.6(2)
C22 N1 C26 C27 . . -179.0(2)
Co1 N1 C26 C27 . . 3.2(3)
C24 C25 C26 N1 . . 0.6(4)
C28 C25 C26 N1 . . -177.6(3)
C24 C25 C26 C27 . . 179.9(3)
C28 C25 C26 C27 . . 1.6(4)
C33 N2 C27 C30 . . -0.4(4)
Co1 N2 C27 C30 . . -179.7(2)
C33 N2 C27 C26 . . 177.1(2)
Co1 N2 C27 C26 . . -2.2(3)
N1 C26 C27 N2 . . -0.7(3)
C25 C26 C27 N2 . . -179.9(2)
N1 C26 C27 C30 . . 177.0(2)
C25 C26 C27 C30 . . -2.3(4)
N2 C27 C30 C31 . . -0.5(4)
C26 C27 C30 C31 . . -178.0(3)
N2 C27 C30 C29 . . 178.5(3)
C26 C27 C30 C29 . . 0.9(4)
C27 C30 C31 C32 . . 1.0(5)
C29 C30 C31 C32 . . -178.0(3)
C30 C31 C32 C33 . . -0.5(5)
C27 N2 C33 C32 . . 1.0(4)
Co1 N2 C33 C32 . . -179.8(2)
C31 C32 C33 N2 . . -0.6(5)
C24 C25 C28 C29 . . -177.7(4)
C26 C25 C28 C29 . . 0.4(5)
C25 C28 C29 C30 . . -1.8(6)
C31 C30 C29 C28 . . -180.0(4)
C27 C30 C29 C28 . . 1.1(5)

_cod_database_fobs_code 2021819
